data_4500606
loop_
_publ_author_name
'Zang, Shuang-Quan'
'Fan, Ya-Juan'
'Li, Jia-Bin'
'Hou, Hong-Wei'
'Mak, Thomas C. W.'

_publ_section_title
;
 Halogen Bonding in the Assembly of Coordination Polymers Based on
 5-Iodo-Isophthalic Acid
;
_journal_issue 8
_journal_name_full 'Crystal Growth &amp; Design'
_journal_page_first 3395
_journal_paper_doi 10.1021/cg200022j
_journal_volume 11
_journal_year 2011
_chemical_formula_moiety 'C40 H22 I2 Mn2 N4 O8'
_chemical_formula_sum 'C40 H22 I2 Mn2 N4 O8'
_chemical_formula_weight 1050.30
_chemical_name_systematic
; 
 ? 
;
_space_group_IT_number 14
_symmetry_cell_setting monoclinic
_symmetry_space_group_name_Hall '-P 2ybc'
_symmetry_space_group_name_H-M 'P 1 21/c 1'
_atom_sites_solution_hydrogens geom
_atom_sites_solution_primary direct
_atom_sites_solution_secondary difmap
_audit_creation_method SHELXL-97
_cell_angle_alpha 90.00
_cell_angle_beta 109.29(3)
_cell_angle_gamma 90.00
_cell_formula_units_Z 4
_cell_length_a 10.247(2)
_cell_length_b 14.609(3)
_cell_length_c 26.348(7)
_cell_measurement_reflns_used 2120
_cell_measurement_temperature 296(2)
_cell_measurement_theta_max 25.19
_cell_measurement_theta_min 2.07
_cell_volume 3722.8(16)
_computing_cell_refinement 'Bruker XSCANS'
_computing_data_collection 'Bruker XSCANS'
_computing_data_reduction 'Bruker SHELXTL'
_computing_molecular_graphics 'Bruker SHELXTL'
_computing_publication_material 'Bruker SHELXTL'
_computing_structure_refinement 'SHELXL-97 (Sheldrick, 1997)'
_computing_structure_solution 'SHELXS-97 (Sheldrick, 1990)'
_diffrn_ambient_temperature 296(2)
_diffrn_measured_fraction_theta_full 0.998
_diffrn_measured_fraction_theta_max 0.998
_diffrn_measurement_device_type 'Bruker Smart APEX II CCD area detector'
_diffrn_measurement_method '\w scans'
_diffrn_radiation_monochromator graphite
_diffrn_radiation_source 'fine-focus sealed tube'
_diffrn_radiation_type MoK\a
_diffrn_radiation_wavelength 0.71073
_diffrn_reflns_av_R_equivalents 0.0308
_diffrn_reflns_av_sigmaI/netI 0.0211
_diffrn_reflns_limit_h_max 12
_diffrn_reflns_limit_h_min -12
_diffrn_reflns_limit_k_max 17
_diffrn_reflns_limit_k_min -17
_diffrn_reflns_limit_l_max 31
_diffrn_reflns_limit_l_min -28
_diffrn_reflns_number 36704
_diffrn_reflns_theta_full 25.00
_diffrn_reflns_theta_max 25.00
_diffrn_reflns_theta_min 1.62
_exptl_absorpt_coefficient_mu 2.397
_exptl_absorpt_correction_T_max 0.6860
_exptl_absorpt_correction_T_min 0.6456
_exptl_absorpt_correction_type multi-scan
_exptl_absorpt_process_details 'SADABS(Bruker, 2009)'
_exptl_crystal_colour yellow
_exptl_crystal_density_diffrn 1.874
_exptl_crystal_density_method 'not measured'
_exptl_crystal_description block
_exptl_crystal_F_000 2040
_exptl_crystal_size_max 0.20
_exptl_crystal_size_mid 0.18
_exptl_crystal_size_min 0.17
_refine_diff_density_max 1.179
_refine_diff_density_min -1.020
_refine_diff_density_rms 0.067
_refine_ls_extinction_method none
_refine_ls_goodness_of_fit_ref 1.099
_refine_ls_hydrogen_treatment constr
_refine_ls_matrix_type full
_refine_ls_number_parameters 505
_refine_ls_number_reflns 6552
_refine_ls_number_restraints 0
_refine_ls_restrained_S_all 1.099
_refine_ls_R_factor_all 0.0337
_refine_ls_R_factor_gt 0.0311
_refine_ls_shift/su_max 0.001
_refine_ls_shift/su_mean 0.000
_refine_ls_structure_factor_coef Fsqd
_refine_ls_weighting_details 'calc w=1/[\s^2^(Fo^2^)+(0.0204P)^2^+5.7939P] where P=(Fo^2^+2Fc^2^)/3'
_refine_ls_weighting_scheme calc
_refine_ls_wR_factor_gt 0.0626
_refine_ls_wR_factor_ref 0.0643
_reflns_number_gt 6252
_reflns_number_total 6552
_reflns_threshold_expression >2sigma(I)
_cod_data_source_file cg200022j_si_002.cif
_cod_data_source_block compound4
_cod_original_sg_symbol_H-M 'P 21/c'
_cod_database_code 4500606

loop_
_symmetry_equiv_pos_as_xyz
'x, y, z'
'-x, y+1/2, -z+1/2'
'-x, -y, -z'
'x, -y-1/2, z-1/2'

loop_
_atom_site_label
_atom_site_type_symbol
_atom_site_fract_x
_atom_site_fract_y
_atom_site_fract_z
_atom_site_U_iso_or_equiv
_atom_site_adp_type
_atom_site_occupancy
_atom_site_symmetry_multiplicity
_atom_site_calc_flag
_atom_site_refinement_flags
I1 I 0.54359(2) 0.827274(16) 0.630339(10) 0.04400(8) Uani 1 1 d .
I2 I 0.02234(3) 0.070668(16) 0.850494(11) 0.05067(9) Uani 1 1 d .
Mn1 Mn 0.20867(5) 0.34570(3) 0.609787(18) 0.02291(11) Uani 1 1 d .
Mn2 Mn -0.09120(5) 0.91038(3) 0.378275(18) 0.02403(11) Uani 1 1 d .
O1 O 0.1147(2) 0.47230(14) 0.56335(8) 0.0307(5) Uani 1 1 d .
O2 O 0.3169(2) 0.48481(15) 0.62661(9) 0.0360(5) Uani 1 1 d .
O3 O 0.1353(3) 0.35969(15) 0.67583(9) 0.0363(6) Uani 1 1 d .
O4 O 0.1331(2) 0.20855(15) 0.67476(9) 0.0360(5) Uani 1 1 d .
O5 O 0.0049(2) 0.52268(15) 0.82099(10) 0.0375(6) Uani 1 1 d .
O6 O -0.0155(3) 0.44281(16) 0.88853(9) 0.0412(6) Uani 1 1 d .
O7 O -0.0621(2) 0.73974(15) 0.44247(9) 0.0378(6) Uani 1 1 d .
O8 O 0.0742(2) 0.85809(15) 0.44482(9) 0.0352(5) Uani 1 1 d .
N1 N -0.3080(3) 0.94837(18) 0.32431(10) 0.0325(6) Uani 1 1 d .
N2 N -0.2337(3) 0.92008(18) 0.43095(10) 0.0315(6) Uani 1 1 d .
N3 N 0.3383(3) 0.33135(19) 0.55550(11) 0.0326(6) Uani 1 1 d .
N4 N 0.4252(3) 0.29728(17) 0.66275(10) 0.0285(6) Uani 1 1 d .
C1 C -0.5815(4) 0.9645(3) 0.25904(17) 0.0551(12) Uani 1 1 d .
H1 H -0.6730 0.9698 0.2368 0.066 Uiso 1 1 calc R
C2 C -0.3415(4) 0.9674(2) 0.27216(14) 0.0426(9) Uani 1 1 d .
H2 H -0.2708 0.9748 0.2577 0.051 Uiso 1 1 calc R
C3 C -0.1967(4) 0.9113(3) 0.48409(14) 0.0410(9) Uani 1 1 d .
H3 H -0.1031 0.9123 0.5042 0.049 Uiso 1 1 calc R
C4 C -0.2924(5) 0.9008(3) 0.51097(16) 0.0543(11) Uani 1 1 d .
H4 H -0.2624 0.8944 0.5482 0.065 Uiso 1 1 calc R
C5 C -0.4298(5) 0.8998(3) 0.48248(18) 0.0549(11) Uani 1 1 d .
H5 H -0.4941 0.8913 0.5000 0.066 Uiso 1 1 calc R
C6 C -0.4743(4) 0.9119(2) 0.42633(16) 0.0418(9) Uani 1 1 d .
C7 C -0.3712(3) 0.9223(2) 0.40244(13) 0.0308(7) Uani 1 1 d .
C8 C -0.4100(3) 0.9379(2) 0.34510(13) 0.0316(7) Uani 1 1 d .
C9 C -0.5519(4) 0.9436(2) 0.31390(16) 0.0435(9) Uani 1 1 d .
C10 C -0.6533(4) 0.9297(3) 0.3399(2) 0.0569(12) Uani 1 1 d .
H10 H -0.7465 0.9313 0.3193 0.068 Uiso 1 1 calc R
C11 C -0.6176(4) 0.9143(3) 0.3929(2) 0.0547(11) Uani 1 1 d .
H11 H -0.6862 0.9051 0.4083 0.066 Uiso 1 1 calc R
C12 C 0.4685(4) 0.2793(2) 0.71513(14) 0.0365(8) Uani 1 1 d .
H12 H 0.4024 0.2673 0.7314 0.044 Uiso 1 1 calc R
C13 C 0.5226(3) 0.3145(2) 0.63936(13) 0.0282(7) Uani 1 1 d .
C14 C 0.4764(3) 0.3335(2) 0.58224(13) 0.0311(7) Uani 1 1 d .
C15 C 0.5740(4) 0.3544(3) 0.55726(15) 0.0427(9) Uani 1 1 d .
C16 C 0.7178(4) 0.3571(3) 0.58835(19) 0.0585(12) Uani 1 1 d .
H16 H 0.7823 0.3717 0.5718 0.070 Uiso 1 1 calc R
C17 C 0.6649(3) 0.3166(2) 0.66848(15) 0.0387(8) Uani 1 1 d .
C18 C 0.2951(4) 0.3484(3) 0.50331(14) 0.0470(10) Uani 1 1 d .
H18 H 0.2007 0.3463 0.4846 0.056 Uiso 1 1 calc R
C19 C 0.2196(3) 0.5184(2) 0.58878(11) 0.0238(6) Uani 1 1 d .
C20 C 0.2316(3) 0.6164(2) 0.57338(11) 0.0229(6) Uani 1 1 d .
C21 C 0.1345(3) 0.6545(2) 0.52819(11) 0.0237(6) Uani 1 1 d .
H21 H 0.0580 0.6205 0.5083 0.028 Uiso 1 1 calc R
C22 C 0.1520(3) 0.7437(2) 0.51273(11) 0.0246(6) Uani 1 1 d .
C23 C 0.2668(3) 0.7948(2) 0.54238(12) 0.0286(7) Uani 1 1 d .
H23 H 0.2789 0.8543 0.5322 0.034 Uiso 1 1 calc R
C24 C 0.3627(3) 0.7554(2) 0.58728(12) 0.0271(7) Uani 1 1 d .
C25 C 0.3459(3) 0.6674(2) 0.60315(12) 0.0259(7) Uani 1 1 d .
H25 H 0.4106 0.6424 0.6336 0.031 Uiso 1 1 calc R
C26 C 0.0480(3) 0.7833(2) 0.46271(12) 0.0267(7) Uani 1 1 d .
C27 C 0.1218(3) 0.2833(2) 0.69564(12) 0.0255(7) Uani 1 1 d .
C28 C 0.0933(3) 0.2832(2) 0.74829(12) 0.0236(6) Uani 1 1 d .
C29 C 0.0761(3) 0.3643(2) 0.77329(12) 0.0240(6) Uani 1 1 d .
H29 H 0.0856 0.4204 0.7581 0.029 Uiso 1 1 calc R
C30 C 0.0449(3) 0.3618(2) 0.82080(12) 0.0242(6) Uani 1 1 d .
C31 C 0.0791(3) 0.1995(2) 0.77106(12) 0.0267(7) Uani 1 1 d .
H31 H 0.0887 0.1452 0.7543 0.032 Uiso 1 1 calc R
C32 C 0.0335(3) 0.2777(2) 0.84414(12) 0.0276(7) Uani 1 1 d .
H32 H 0.0147 0.2754 0.8763 0.033 Uiso 1 1 calc R
C33 C 0.0115(3) 0.4484(2) 0.84545(13) 0.0281(7) Uani 1 1 d .
C34 C -0.4780(5) 0.9769(3) 0.23824(16) 0.0541(11) Uani 1 1 d .
H34 H -0.4977 0.9913 0.2021 0.065 Uiso 1 1 calc R
C35 C 0.6074(4) 0.2775(3) 0.74704(15) 0.0458(9) Uani 1 1 d .
H35 H 0.6329 0.2638 0.7835 0.055 Uiso 1 1 calc R
C36 C 0.7052(4) 0.2962(3) 0.72387(16) 0.0482(10) Uani 1 1 d .
H36 H 0.7984 0.2956 0.7445 0.058 Uiso 1 1 calc R
C37 C 0.0507(3) 0.1976(2) 0.81877(12) 0.0274(7) Uani 1 1 d .
C38 C 0.5231(5) 0.3732(3) 0.50203(17) 0.0570(11) Uani 1 1 d .
H38 H 0.5839 0.3883 0.4838 0.068 Uiso 1 1 calc R
C39 C 0.3844(5) 0.3695(3) 0.47497(16) 0.0590(12) Uani 1 1 d .
H39 H 0.3501 0.3808 0.4382 0.071 Uiso 1 1 calc R
C40 C 0.7604(4) 0.3389(3) 0.64111(18) 0.0553(11) Uani 1 1 d .
H40 H 0.8544 0.3408 0.6605 0.066 Uiso 1 1 calc R

loop_
_atom_site_aniso_label
_atom_site_aniso_U_11
_atom_site_aniso_U_22
_atom_site_aniso_U_33
_atom_site_aniso_U_23
_atom_site_aniso_U_13
_atom_site_aniso_U_12
I1 0.03996(14) 0.03933(14) 0.04045(14) -0.00064(10) -0.00325(10) -0.01738(10)
I2 0.0771(2) 0.02815(13) 0.05809(17) 0.01144(11) 0.03760(15) -0.00188(12)
Mn1 0.0217(2) 0.0231(2) 0.0237(2) 0.00255(18) 0.00727(19) -0.00131(18)
Mn2 0.0254(2) 0.0224(2) 0.0226(2) 0.00411(18) 0.00572(19) 0.00098(18)
O1 0.0308(12) 0.0232(11) 0.0328(12) 0.0010(9) 0.0034(10) -0.0054(9)
O2 0.0392(13) 0.0277(12) 0.0294(12) 0.0081(10) -0.0044(10) -0.0048(10)
O3 0.0520(15) 0.0273(12) 0.0411(14) 0.0065(10) 0.0311(12) 0.0033(10)
O4 0.0482(14) 0.0283(13) 0.0348(13) -0.0053(10) 0.0182(11) 0.0017(10)
O5 0.0483(15) 0.0244(12) 0.0449(14) -0.0020(10) 0.0224(12) 0.0038(10)
O6 0.0644(17) 0.0328(13) 0.0308(13) -0.0040(10) 0.0213(12) 0.0089(12)
O7 0.0311(13) 0.0319(13) 0.0382(13) 0.0033(10) -0.0049(10) -0.0075(10)
O8 0.0317(12) 0.0308(13) 0.0358(13) 0.0146(10) 0.0015(10) -0.0024(10)
N1 0.0347(15) 0.0291(15) 0.0274(15) -0.0006(11) 0.0018(12) 0.0077(12)
N2 0.0315(15) 0.0328(15) 0.0282(15) 0.0029(11) 0.0073(12) 0.0038(12)
N3 0.0279(14) 0.0407(17) 0.0294(15) -0.0046(12) 0.0099(12) -0.0025(12)
N4 0.0265(14) 0.0270(14) 0.0307(15) 0.0016(11) 0.0074(12) 0.0009(11)
C1 0.042(2) 0.043(2) 0.057(3) -0.0101(19) -0.017(2) 0.0120(18)
C2 0.052(2) 0.039(2) 0.031(2) 0.0036(15) 0.0051(17) 0.0108(17)
C3 0.044(2) 0.047(2) 0.032(2) 0.0039(16) 0.0126(16) 0.0079(17)
C4 0.070(3) 0.059(3) 0.040(2) 0.0053(19) 0.027(2) 0.012(2)
C5 0.063(3) 0.048(2) 0.070(3) 0.001(2) 0.045(2) 0.002(2)
C6 0.040(2) 0.0298(19) 0.061(3) -0.0050(17) 0.0240(18) 0.0012(15)
C7 0.0303(17) 0.0219(16) 0.0388(19) -0.0044(13) 0.0097(14) 0.0033(13)
C8 0.0260(17) 0.0232(17) 0.0390(19) -0.0084(14) 0.0021(14) 0.0047(13)
C9 0.0310(19) 0.0298(19) 0.057(2) -0.0121(17) -0.0023(17) 0.0062(15)
C10 0.0257(19) 0.042(2) 0.093(4) -0.020(2) 0.006(2) 0.0005(16)
C11 0.038(2) 0.042(2) 0.092(4) -0.013(2) 0.030(2) -0.0023(17)
C12 0.0356(19) 0.038(2) 0.0349(19) 0.0059(15) 0.0098(15) 0.0011(15)
C13 0.0248(16) 0.0239(16) 0.0344(18) -0.0039(13) 0.0079(14) 0.0008(12)
C14 0.0275(17) 0.0312(18) 0.0376(19) -0.0092(14) 0.0147(14) -0.0016(13)
C15 0.039(2) 0.050(2) 0.048(2) -0.0104(18) 0.0259(18) -0.0040(17)
C16 0.033(2) 0.082(3) 0.071(3) -0.013(2) 0.032(2) -0.008(2)
C17 0.0279(18) 0.037(2) 0.048(2) -0.0059(16) 0.0076(16) 0.0021(15)
C18 0.040(2) 0.069(3) 0.031(2) -0.0037(18) 0.0108(16) 0.0017(19)
C19 0.0318(17) 0.0225(16) 0.0167(15) 0.0018(12) 0.0076(13) -0.0011(13)
C20 0.0263(16) 0.0233(16) 0.0191(15) 0.0020(12) 0.0075(12) -0.0012(12)
C21 0.0241(15) 0.0229(16) 0.0222(15) -0.0003(12) 0.0051(12) -0.0031(12)
C22 0.0239(15) 0.0257(16) 0.0221(16) 0.0036(12) 0.0048(12) 0.0009(12)
C23 0.0308(17) 0.0203(16) 0.0308(17) 0.0046(13) 0.0050(14) -0.0045(13)
C24 0.0246(16) 0.0276(17) 0.0241(16) -0.0032(12) 0.0012(13) -0.0077(13)
C25 0.0266(16) 0.0274(17) 0.0203(15) 0.0032(12) 0.0031(12) -0.0017(13)
C26 0.0256(16) 0.0256(17) 0.0256(16) 0.0021(13) 0.0041(13) 0.0014(13)
C27 0.0224(15) 0.0260(17) 0.0288(17) 0.0020(13) 0.0094(13) 0.0038(12)
C28 0.0221(15) 0.0251(16) 0.0242(16) 0.0003(12) 0.0086(12) 0.0002(12)
C29 0.0237(15) 0.0194(15) 0.0279(16) -0.0002(12) 0.0070(13) -0.0015(12)
C30 0.0245(15) 0.0217(15) 0.0244(16) -0.0030(12) 0.0052(12) 0.0003(12)
C31 0.0333(17) 0.0196(16) 0.0300(17) -0.0026(12) 0.0142(14) 0.0003(13)
C32 0.0323(17) 0.0272(17) 0.0254(16) -0.0008(13) 0.0124(14) 0.0014(13)
C33 0.0250(16) 0.0248(17) 0.0321(18) -0.0038(13) 0.0063(14) 0.0008(13)
C34 0.060(3) 0.048(2) 0.035(2) 0.0000(17) -0.0098(19) 0.013(2)
C35 0.041(2) 0.051(2) 0.035(2) 0.0049(17) -0.0013(17) 0.0031(18)
C36 0.0274(19) 0.053(2) 0.051(2) -0.0057(19) -0.0043(17) 0.0044(17)
C37 0.0320(17) 0.0216(16) 0.0308(17) 0.0040(13) 0.0131(14) -0.0019(13)
C38 0.057(3) 0.077(3) 0.051(3) -0.007(2) 0.037(2) -0.009(2)
C39 0.062(3) 0.090(3) 0.032(2) 0.002(2) 0.025(2) 0.000(2)
C40 0.0242(19) 0.077(3) 0.065(3) -0.011(2) 0.0145(19) -0.0030(19)

loop_
_atom_type_symbol
_atom_type_description
_atom_type_scat_dispersion_real
_atom_type_scat_dispersion_imag
_atom_type_scat_source
C C 0.0033 0.0016 'International Tables Vol C Tables 4.2.6.8 and 6.1.1.4'
H H 0.0000 0.0000 'International Tables Vol C Tables 4.2.6.8 and 6.1.1.4'
I I -0.4742 1.8119 'International Tables Vol C Tables 4.2.6.8 and 6.1.1.4'
Mn Mn 0.3368 0.7283 'International Tables Vol C Tables 4.2.6.8 and 6.1.1.4'
N N 0.0061 0.0033 'International Tables Vol C Tables 4.2.6.8 and 6.1.1.4'
O O 0.0106 0.0060 'International Tables Vol C Tables 4.2.6.8 and 6.1.1.4'

loop_
_geom_angle_atom_site_label_1
_geom_angle_atom_site_label_2
_geom_angle_atom_site_label_3
_geom_angle
_geom_angle_site_symmetry_1
_geom_angle_site_symmetry_3
O7 Mn1 O3 103.08(10) 3_566 .
O7 Mn1 O1 92.73(8) 3_566 .
O3 Mn1 O1 99.36(9) . .
O7 Mn1 N3 88.40(10) 3_566 .
O3 Mn1 N3 165.86(10) . .
O1 Mn1 N3 88.14(9) . .
O7 Mn1 O2 149.06(8) 3_566 .
O3 Mn1 O2 92.07(9) . .
O1 Mn1 O2 57.88(8) . .
N3 Mn1 O2 81.74(10) . .
O7 Mn1 N4 123.70(9) 3_566 .
O3 Mn1 N4 93.68(10) . .
O1 Mn1 N4 137.21(9) . .
N3 Mn1 N4 72.88(10) . .
O2 Mn1 N4 81.22(9) . .
O8 Mn2 O4 100.12(9) . 3_566
O8 Mn2 O6 95.34(9) . 4_575
O4 Mn2 O6 144.81(9) 3_566 4_575
O8 Mn2 N1 161.06(10) . .
O4 Mn2 N1 81.31(9) 3_566 .
O6 Mn2 N1 93.94(10) 4_575 .
O8 Mn2 O5 107.33(9) . 4_575
O4 Mn2 O5 87.38(9) 3_566 4_575
O6 Mn2 O5 57.77(8) 4_575 4_575
N1 Mn2 O5 91.59(10) . 4_575
O8 Mn2 N2 90.95(9) . .
O4 Mn2 N2 113.63(9) 3_566 .
O6 Mn2 N2 97.40(9) 4_575 .
N1 Mn2 N2 71.48(10) . .
O5 Mn2 N2 149.64(9) 4_575 .
O8 Mn2 C33 105.01(9) . 4_575
O4 Mn2 C33 115.85(10) 3_566 4_575
O6 Mn2 C33 29.01(9) 4_575 4_575
N1 Mn2 C33 91.01(10) . 4_575
O5 Mn2 C33 28.91(9) 4_575 4_575
N2 Mn2 C33 123.68(10) . 4_575
C19 O1 Mn1 90.76(17) . .
C19 O2 Mn1 89.19(18) . .
C27 O3 Mn1 111.84(19) . .
C27 O4 Mn2 162.6(2) . 3_566
C33 O5 Mn2 89.60(19) . 4_576
C33 O6 Mn2 89.99(19) . 4_576
C26 O7 Mn1 159.7(2) . 3_566
C26 O8 Mn2 114.17(19) . .
C2 N1 C8 118.4(3) . .
C2 N1 Mn2 124.2(2) . .
C8 N1 Mn2 116.7(2) . .
C3 N2 C7 117.8(3) . .
C3 N2 Mn2 127.2(2) . .
C7 N2 Mn2 114.3(2) . .
C18 N3 C14 118.0(3) . .
C18 N3 Mn1 125.2(2) . .
C14 N3 Mn1 113.5(2) . .
C12 N4 C13 117.7(3) . .
C12 N4 Mn1 127.8(2) . .
C13 N4 Mn1 111.9(2) . .
C34 C1 C9 120.7(4) . .
C34 C1 H1 119.6 . .
C9 C1 H1 119.6 . .
N1 C2 C34 122.9(4) . .
N1 C2 H2 118.5 . .
C34 C2 H2 118.5 . .
N2 C3 C4 122.8(4) . .
N2 C3 H3 118.6 . .
C4 C3 H3 118.6 . .
C5 C4 C3 119.6(4) . .
C5 C4 H4 120.2 . .
C3 C4 H4 120.2 . .
C4 C5 C6 119.8(4) . .
C4 C5 H5 120.1 . .
C6 C5 H5 120.1 . .
C7 C6 C5 116.9(3) . .
C7 C6 C11 119.3(4) . .
C5 C6 C11 123.8(4) . .
N2 C7 C6 123.0(3) . .
N2 C7 C8 117.2(3) . .
C6 C7 C8 119.7(3) . .
N1 C8 C9 123.1(3) . .
N1 C8 C7 117.5(3) . .
C9 C8 C7 119.4(3) . .
C1 C9 C8 116.1(4) . .
C1 C9 C10 125.1(4) . .
C8 C9 C10 118.7(4) . .
C11 C10 C9 122.0(4) . .
C11 C10 H10 119.0 . .
C9 C10 H10 119.0 . .
C10 C11 C6 120.8(4) . .
C10 C11 H11 119.6 . .
C6 C11 H11 119.6 . .
N4 C12 C35 123.6(3) . .
N4 C12 H12 118.2 . .
C35 C12 H12 118.2 . .
N4 C13 C17 122.8(3) . .
N4 C13 C14 118.0(3) . .
C17 C13 C14 119.2(3) . .
N3 C14 C15 123.1(3) . .
N3 C14 C13 117.5(3) . .
C15 C14 C13 119.4(3) . .
C14 C15 C38 116.8(3) . .
C14 C15 C16 119.8(4) . .
C38 C15 C16 123.3(4) . .
C40 C16 C15 120.7(4) . .
C40 C16 H16 119.7 . .
C15 C16 H16 119.7 . .
C13 C17 C36 117.2(3) . .
C13 C17 C40 119.2(3) . .
C36 C17 C40 123.6(3) . .
N3 C18 C39 123.1(4) . .
N3 C18 H18 118.5 . .
C39 C18 H18 118.5 . .
O2 C19 O1 122.0(3) . .
O2 C19 C20 118.2(3) . .
O1 C19 C20 119.8(3) . .
C25 C20 C21 119.9(3) . .
C25 C20 C19 119.1(3) . .
C21 C20 C19 120.8(3) . .
C20 C21 C22 120.0(3) . .
C20 C21 H21 120.0 . .
C22 C21 H21 120.0 . .
C23 C22 C21 120.2(3) . .
C23 C22 C26 120.4(3) . .
C21 C22 C26 119.4(3) . .
C24 C23 C22 119.0(3) . .
C24 C23 H23 120.5 . .
C22 C23 H23 120.5 . .
C25 C24 C23 121.3(3) . .
C25 C24 I1 118.5(2) . .
C23 C24 I1 120.1(2) . .
C24 C25 C20 119.7(3) . .
C24 C25 H25 120.2 . .
C20 C25 H25 120.2 . .
O7 C26 O8 123.9(3) . .
O7 C26 C22 117.1(3) . .
O8 C26 C22 119.0(3) . .
O4 C27 O3 123.7(3) . .
O4 C27 C28 118.7(3) . .
O3 C27 C28 117.6(3) . .
C31 C28 C29 119.7(3) . .
C31 C28 C27 118.5(3) . .
C29 C28 C27 121.7(3) . .
C30 C29 C28 120.3(3) . .
C30 C29 H29 119.9 . .
C28 C29 H29 119.9 . .
C29 C30 C32 119.8(3) . .
C29 C30 C33 121.1(3) . .
C32 C30 C33 118.9(3) . .
C37 C31 C28 119.6(3) . .
C37 C31 H31 120.2 . .
C28 C31 H31 120.2 . .
C37 C32 C30 119.2(3) . .
C37 C32 H32 120.4 . .
C30 C32 H32 120.4 . .
O5 C33 O6 122.0(3) . .
O5 C33 C30 119.0(3) . .
O6 C33 C30 118.9(3) . .
O5 C33 Mn2 61.49(16) . 4_576
O6 C33 Mn2 61.00(16) . 4_576
C30 C33 Mn2 169.8(2) . 4_576
C1 C34 C2 118.7(4) . .
C1 C34 H34 120.7 . .
C2 C34 H34 120.7 . .
C36 C35 C12 118.8(4) . .
C36 C35 H35 120.6 . .
C12 C35 H35 120.6 . .
C35 C36 C17 119.9(3) . .
C35 C36 H36 120.1 . .
C17 C36 H36 120.1 . .
C31 C37 C32 121.3(3) . .
C31 C37 I2 118.7(2) . .
C32 C37 I2 119.9(2) . .
C39 C38 C15 120.1(4) . .
C39 C38 H38 120.0 . .
C15 C38 H38 120.0 . .
C38 C39 C18 118.9(4) . .
C38 C39 H39 120.5 . .
C18 C39 H39 120.5 . .
C16 C40 C17 121.7(4) . .
C16 C40 H40 119.2 . .
C17 C40 H40 119.2 . .

loop_
_geom_bond_atom_site_label_1
_geom_bond_atom_site_label_2
_geom_bond_distance
_geom_bond_site_symmetry_2
I1 C24 2.106(3) .
I2 C37 2.093(3) .
Mn1 O7 2.084(2) 3_566
Mn1 O3 2.121(2) .
Mn1 O1 2.251(2) .
Mn1 N3 2.260(3) .
Mn1 O2 2.288(2) .
Mn1 N4 2.307(3) .
Mn2 O8 2.137(2) .
Mn2 O4 2.182(2) 3_566
Mn2 O6 2.266(2) 4_575
Mn2 N1 2.276(3) .
Mn2 O5 2.277(2) 4_575
Mn2 N2 2.328(3) .
Mn2 C33 2.591(3) 4_575
O1 C19 1.258(4) .
O2 C19 1.254(4) .
O3 C27 1.258(4) .
O4 C27 1.246(4) .
O4 Mn2 2.182(2) 3_566
O5 C33 1.253(4) .
O5 Mn2 2.277(2) 4_576
O6 C33 1.257(4) .
O6 Mn2 2.266(2) 4_576
O7 C26 1.251(4) .
O7 Mn1 2.084(2) 3_566
O8 C26 1.254(4) .
N1 C2 1.331(4) .
N1 C8 1.340(4) .
N2 C3 1.330(4) .
N2 C7 1.360(4) .
N3 C18 1.322(4) .
N3 C14 1.357(4) .
N4 C12 1.329(4) .
N4 C13 1.359(4) .
C1 C34 1.357(6) .
C1 C9 1.409(6) .
C1 H1 0.9300 .
C2 C34 1.396(5) .
C2 H2 0.9300 .
C3 C4 1.395(5) .
C3 H3 0.9300 .
C4 C5 1.359(6) .
C4 H4 0.9300 .
C5 C6 1.408(6) .
C5 H5 0.9300 .
C6 C7 1.406(5) .
C6 C11 1.442(6) .
C7 C8 1.448(5) .
C8 C9 1.416(5) .
C9 C10 1.435(6) .
C10 C11 1.341(6) .
C10 H10 0.9300 .
C11 H11 0.9300 .
C12 C35 1.394(5) .
C12 H12 0.9300 .
C13 C17 1.406(4) .
C13 C14 1.448(5) .
C14 C15 1.401(5) .
C15 C38 1.401(6) .
C15 C16 1.430(5) .
C16 C40 1.339(6) .
C16 H16 0.9300 .
C17 C36 1.411(5) .
C17 C40 1.432(5) .
C18 C39 1.393(5) .
C18 H18 0.9300 .
C19 C20 1.504(4) .
C20 C25 1.391(4) .
C20 C21 1.391(4) .
C21 C22 1.395(4) .
C21 H21 0.9300 .
C22 C23 1.394(4) .
C22 C26 1.510(4) .
C23 C24 1.389(4) .
C23 H23 0.9300 .
C24 C25 1.380(4) .
C25 H25 0.9300 .
C27 C28 1.509(4) .
C28 C31 1.390(4) .
C28 C29 1.395(4) .
C29 C30 1.391(4) .
C29 H29 0.9300 .
C30 C32 1.396(4) .
C30 C33 1.512(4) .
C31 C37 1.381(4) .
C31 H31 0.9300 .
C32 C37 1.387(4) .
C32 H32 0.9300 .
C33 Mn2 2.591(3) 4_576
C34 H34 0.9300 .
C35 C36 1.362(6) .
C35 H35 0.9300 .
C36 H36 0.9300 .
C38 C39 1.364(6) .
C38 H38 0.9300 .
C39 H39 0.9300 .
C40 H40 0.9300 .

loop_
_geom_torsion_atom_site_label_1
_geom_torsion_atom_site_label_2
_geom_torsion_atom_site_label_3
_geom_torsion_atom_site_label_4
_geom_torsion
_geom_torsion_site_symmetry_1
_geom_torsion_site_symmetry_4
O7 Mn1 O1 C19 -167.32(18) 3_566 .
O3 Mn1 O1 C19 88.94(18) . .
N3 Mn1 O1 C19 -79.01(18) . .
O2 Mn1 O1 C19 2.39(17) . .
N4 Mn1 O1 C19 -17.0(2) . .
O7 Mn1 O2 C19 17.9(3) 3_566 .
O3 Mn1 O2 C19 -102.16(19) . .
O1 Mn1 O2 C19 -2.40(17) . .
N3 Mn1 O2 C19 90.61(19) . .
N4 Mn1 O2 C19 164.44(19) . .
O7 Mn1 O3 C27 56.8(2) 3_566 .
O1 Mn1 O3 C27 151.8(2) . .
N3 Mn1 O3 C27 -86.8(4) . .
O2 Mn1 O3 C27 -150.4(2) . .
N4 Mn1 O3 C27 -69.1(2) . .
O4 Mn2 O8 C26 -52.5(2) 3_566 .
O6 Mn2 O8 C26 159.2(2) 4_575 .
N1 Mn2 O8 C26 40.2(4) . .
O5 Mn2 O8 C26 -142.9(2) 4_575 .
N2 Mn2 O8 C26 61.7(2) . .
C33 Mn2 O8 C26 -173.0(2) 4_575 .
O8 Mn2 N1 C2 -161.4(3) . .
O4 Mn2 N1 C2 -65.5(3) 3_566 .
O6 Mn2 N1 C2 79.4(3) 4_575 .
O5 Mn2 N1 C2 21.6(3) 4_575 .
N2 Mn2 N1 C2 175.9(3) . .
C33 Mn2 N1 C2 50.5(3) 4_575 .
O8 Mn2 N1 C8 8.8(4) . .
O4 Mn2 N1 C8 104.7(2) 3_566 .
O6 Mn2 N1 C8 -110.4(2) 4_575 .
O5 Mn2 N1 C8 -168.2(2) 4_575 .
N2 Mn2 N1 C8 -13.9(2) . .
C33 Mn2 N1 C8 -139.3(2) 4_575 .
O8 Mn2 N2 C3 11.3(3) . .
O4 Mn2 N2 C3 112.8(3) 3_566 .
O6 Mn2 N2 C3 -84.2(3) 4_575 .
N1 Mn2 N2 C3 -175.9(3) . .
O5 Mn2 N2 C3 -116.8(3) 4_575 .
C33 Mn2 N2 C3 -97.5(3) 4_575 .
O8 Mn2 N2 C7 -159.0(2) . .
O4 Mn2 N2 C7 -57.5(2) 3_566 .
O6 Mn2 N2 C7 105.5(2) 4_575 .
N1 Mn2 N2 C7 13.8(2) . .
O5 Mn2 N2 C7 72.9(3) 4_575 .
C33 Mn2 N2 C7 92.2(2) 4_575 .
O7 Mn1 N3 C18 54.1(3) 3_566 .
O3 Mn1 N3 C18 -161.2(4) . .
O1 Mn1 N3 C18 -38.6(3) . .
O2 Mn1 N3 C18 -96.4(3) . .
N4 Mn1 N3 C18 -179.7(3) . .
O7 Mn1 N3 C14 -147.0(2) 3_566 .
O3 Mn1 N3 C14 -2.3(5) . .
O1 Mn1 N3 C14 120.2(2) . .
O2 Mn1 N3 C14 62.4(2) . .
N4 Mn1 N3 C14 -20.9(2) . .
O7 Mn1 N4 C12 -103.0(3) 3_566 .
O3 Mn1 N4 C12 5.4(3) . .
O1 Mn1 N4 C12 113.4(3) . .
N3 Mn1 N4 C12 -179.1(3) . .
O2 Mn1 N4 C12 96.9(3) . .
O7 Mn1 N4 C13 96.1(2) 3_566 .
O3 Mn1 N4 C13 -155.5(2) . .
O1 Mn1 N4 C13 -47.5(3) . .
N3 Mn1 N4 C13 20.0(2) . .
O2 Mn1 N4 C13 -64.0(2) . .
C8 N1 C2 C34 -0.1(5) . .
Mn2 N1 C2 C34 169.9(3) . .
C7 N2 C3 C4 2.6(5) . .
Mn2 N2 C3 C4 -167.4(3) . .
N2 C3 C4 C5 -0.5(6) . .
C3 C4 C5 C6 -1.7(6) . .
C4 C5 C6 C7 1.5(6) . .
C4 C5 C6 C11 -178.3(4) . .
C3 N2 C7 C6 -2.8(5) . .
Mn2 N2 C7 C6 168.5(2) . .
C3 N2 C7 C8 176.0(3) . .
Mn2 N2 C7 C8 -12.7(3) . .
C5 C6 C7 N2 0.7(5) . .
C11 C6 C7 N2 -179.4(3) . .
C5 C6 C7 C8 -178.0(3) . .
C11 C6 C7 C8 1.8(5) . .
C2 N1 C8 C9 1.9(5) . .
Mn2 N1 C8 C9 -168.9(2) . .
C2 N1 C8 C7 -176.6(3) . .
Mn2 N1 C8 C7 12.6(4) . .
N2 C7 C8 N1 0.5(4) . .
C6 C7 C8 N1 179.3(3) . .
N2 C7 C8 C9 -178.1(3) . .
C6 C7 C8 C9 0.7(5) . .
C34 C1 C9 C8 0.8(5) . .
C34 C1 C9 C10 179.7(4) . .
N1 C8 C9 C1 -2.2(5) . .
C7 C8 C9 C1 176.3(3) . .
N1 C8 C9 C10 178.8(3) . .
C7 C8 C9 C10 -2.7(5) . .
C1 C9 C10 C11 -176.7(4) . .
C8 C9 C10 C11 2.1(6) . .
C9 C10 C11 C6 0.5(6) . .
C7 C6 C11 C10 -2.5(6) . .
C5 C6 C11 C10 177.4(4) . .
C13 N4 C12 C35 0.2(5) . .
Mn1 N4 C12 C35 -159.8(3) . .
C12 N4 C13 C17 -1.9(5) . .
Mn1 N4 C13 C17 161.2(3) . .
C12 N4 C13 C14 179.6(3) . .
Mn1 N4 C13 C14 -17.4(3) . .
C18 N3 C14 C15 1.1(5) . .
Mn1 N3 C14 C15 -159.5(3) . .
C18 N3 C14 C13 -179.9(3) . .
Mn1 N3 C14 C13 19.6(4) . .
N4 C13 C14 N3 -1.1(4) . .
C17 C13 C14 N3 -179.7(3) . .
N4 C13 C14 C15 178.0(3) . .
C17 C13 C14 C15 -0.6(5) . .
N3 C14 C15 C38 -0.2(5) . .
C13 C14 C15 C38 -179.3(3) . .
N3 C14 C15 C16 178.7(3) . .
C13 C14 C15 C16 -0.3(5) . .
C14 C15 C16 C40 0.8(6) . .
C38 C15 C16 C40 179.7(4) . .
N4 C13 C17 C36 2.4(5) . .
C14 C13 C17 C36 -179.1(3) . .
N4 C13 C17 C40 -177.5(3) . .
C14 C13 C17 C40 1.1(5) . .
C14 N3 C18 C39 -0.8(6) . .
Mn1 N3 C18 C39 157.3(3) . .
Mn1 O2 C19 O1 4.3(3) . .
Mn1 O2 C19 C20 -174.8(2) . .
Mn1 O1 C19 O2 -4.4(3) . .
Mn1 O1 C19 C20 174.7(2) . .
O2 C19 C20 C25 -3.3(4) . .
O1 C19 C20 C25 177.6(3) . .
O2 C19 C20 C21 173.0(3) . .
O1 C19 C20 C21 -6.1(4) . .
C25 C20 C21 C22 0.1(4) . .
C19 C20 C21 C22 -176.1(3) . .
C20 C21 C22 C23 0.2(5) . .
C20 C21 C22 C26 178.3(3) . .
C21 C22 C23 C24 0.0(5) . .
C26 C22 C23 C24 -178.1(3) . .
C22 C23 C24 C25 -0.5(5) . .
C22 C23 C24 I1 176.2(2) . .
C23 C24 C25 C20 0.8(5) . .
I1 C24 C25 C20 -176.0(2) . .
C21 C20 C25 C24 -0.6(5) . .
C19 C20 C25 C24 175.7(3) . .
Mn1 O7 C26 O8 79.4(7) 3_566 .
Mn1 O7 C26 C22 -102.7(6) 3_566 .
Mn2 O8 C26 O7 3.2(4) . .
Mn2 O8 C26 C22 -174.6(2) . .
C23 C22 C26 O7 -169.9(3) . .
C21 C22 C26 O7 12.0(4) . .
C23 C22 C26 O8 8.1(5) . .
C21 C22 C26 O8 -170.0(3) . .
Mn2 O4 C27 O3 -75.2(8) 3_566 .
Mn2 O4 C27 C28 106.2(7) 3_566 .
Mn1 O3 C27 O4 -8.6(4) . .
Mn1 O3 C27 C28 170.1(2) . .
O4 C27 C28 C31 -0.8(4) . .
O3 C27 C28 C31 -179.5(3) . .
O4 C27 C28 C29 -178.5(3) . .
O3 C27 C28 C29 2.8(4) . .
C31 C28 C29 C30 0.0(4) . .
C27 C28 C29 C30 177.6(3) . .
C28 C29 C30 C32 1.4(4) . .
C28 C29 C30 C33 -173.6(3) . .
C29 C28 C31 C37 -1.2(5) . .
C27 C28 C31 C37 -178.9(3) . .
C29 C30 C32 C37 -1.4(4) . .
C33 C30 C32 C37 173.7(3) . .
Mn2 O5 C33 O6 -8.0(3) 4_576 .
Mn2 O5 C33 C30 168.4(2) 4_576 .
Mn2 O6 C33 O5 8.1(3) 4_576 .
Mn2 O6 C33 C30 -168.3(2) 4_576 .
C29 C30 C33 O5 3.8(4) . .
C32 C30 C33 O5 -171.2(3) . .
C29 C30 C33 O6 -179.7(3) . .
C32 C30 C33 O6 5.3(4) . .
C29 C30 C33 Mn2 94.0(13) . 4_576
C32 C30 C33 Mn2 -81.1(13) . 4_576
C9 C1 C34 C2 0.8(6) . .
N1 C2 C34 C1 -1.2(6) . .
N4 C12 C35 C36 0.9(6) . .
C12 C35 C36 C17 -0.3(6) . .
C13 C17 C36 C35 -1.2(5) . .
C40 C17 C36 C35 178.6(4) . .
C28 C31 C37 C32 1.1(5) . .
C28 C31 C37 I2 177.7(2) . .
C30 C32 C37 C31 0.2(5) . .
C30 C32 C37 I2 -176.3(2) . .
C14 C15 C38 C39 -0.9(6) . .
C16 C15 C38 C39 -179.8(4) . .
C15 C38 C39 C18 1.2(7) . .
N3 C18 C39 C38 -0.3(7) . .
C15 C16 C40 C17 -0.3(7) . .
C13 C17 C40 C16 -0.6(6) . .
C36 C17 C40 C16 179.5(4) . .
